data_1534135
loop_
_publ_author_name
'Lummiss, Justin A. M.'
'Higman, Carolyn S.'
'Fyson, Devon L.'
'McDonald, Robert'
'Fogg, Deryn E.'

_publ_section_title
;
 The divergent effects of strong NHC donation in catalysis
;
_journal_issue 12
_journal_name_full 'Chem. Sci.'
_journal_page_first 6739
_journal_paper_doi 10.1039/C5SC02592C
_journal_volume 6
_journal_year 2015
_chemical_formula_moiety 'C40 H59 Cl2 N2 P Ru'
_chemical_formula_sum 'C40 H59 Cl2 N2 P Ru'
_chemical_formula_weight 770.83
_chemical_name_systematic
; 
 ? 
;
_space_group_IT_number 14
_symmetry_cell_setting monoclinic
_symmetry_space_group_name_Hall '-P 2yn'
_symmetry_space_group_name_H-M 'P 1 21/n 1'
_atom_sites_solution_hydrogens geom
_atom_sites_solution_primary direct
_atom_sites_solution_secondary difmap
_audit_creation_method SHELXL-97
_audit_update_record
;
2015-05-09 deposited with the CCDC.
2015-10-06 downloaded from the CCDC.
;
_cell_angle_alpha 90.00
_cell_angle_beta 103.741(2)
_cell_angle_gamma 90.00
_cell_formula_units_Z 4
_cell_length_a 12.2117(3)
_cell_length_b 18.0562(6)
_cell_length_c 18.2926(6)
_cell_measurement_reflns_used 3223
_cell_measurement_temperature 173(2)
_cell_measurement_theta_max 52.93
_cell_measurement_theta_min 3.96
_cell_volume 3918.0(2)
_computing_cell_refinement 'Bruker SAINT'
_computing_data_collection 'Bruker APEX2'
_computing_data_reduction 'Bruker SAINT'
_computing_molecular_graphics 'Bruker SHELXTL'
_computing_publication_material 'Bruker SHELXTL'
_computing_structure_refinement 'SHELXL-97 (Sheldrick, 2008)'
_computing_structure_solution 'DIRDIF-2008 (Beurskens et al., 2008)'
_diffrn_ambient_temperature 173(2)
_diffrn_measured_fraction_theta_full 0.968
_diffrn_measured_fraction_theta_max 0.968
_diffrn_measurement_device_type 'Bruker APEX-II CCD'
_diffrn_measurement_method '\f and \w scans'
_diffrn_radiation_monochromator graphite
_diffrn_radiation_source 'fine-focus sealed tube'
_diffrn_radiation_type CuK\a
_diffrn_radiation_wavelength 1.54178
_diffrn_reflns_av_R_equivalents 0.1444
_diffrn_reflns_av_sigmaI/netI 0.1047
_diffrn_reflns_limit_h_max 14
_diffrn_reflns_limit_h_min -14
_diffrn_reflns_limit_k_max 21
_diffrn_reflns_limit_k_min -21
_diffrn_reflns_limit_l_max 21
_diffrn_reflns_limit_l_min -21
_diffrn_reflns_number 25622
_diffrn_reflns_theta_full 67.99
_diffrn_reflns_theta_max 67.99
_diffrn_reflns_theta_min 3.49
_exptl_absorpt_coefficient_mu 5.088
_exptl_absorpt_correction_T_max 0.8876
_exptl_absorpt_correction_T_min 0.4910
_exptl_absorpt_correction_type integration
_exptl_absorpt_process_details 'SADABS (Sheldrick, 2008)'
_exptl_crystal_colour yellow
_exptl_crystal_density_diffrn 1.307
_exptl_crystal_density_method 'not measured'
_exptl_crystal_description prism
_exptl_crystal_F_000 1624
_exptl_crystal_size_max 0.16
_exptl_crystal_size_mid 0.14
_exptl_crystal_size_min 0.02
_refine_diff_density_max 0.499
_refine_diff_density_min -0.699
_refine_diff_density_rms 0.085
_refine_ls_extinction_coef 0.00016(3)
_refine_ls_extinction_expression Fc^*^=kFc[1+0.001xFc^2^\l^3^/sin(2\q)]^-1/4^
_refine_ls_extinction_method SHELXL
_refine_ls_goodness_of_fit_ref 0.954
_refine_ls_hydrogen_treatment mixed
_refine_ls_matrix_type full
_refine_ls_number_parameters 429
_refine_ls_number_reflns 6912
_refine_ls_number_restraints 1
_refine_ls_restrained_S_all 0.954
_refine_ls_R_factor_all 0.1068
_refine_ls_R_factor_gt 0.0517
_refine_ls_shift/su_max 0.000
_refine_ls_shift/su_mean 0.000
_refine_ls_structure_factor_coef Fsqd
_refine_ls_weighting_details 'calc w=1/[\s^2^(Fo^2^)+(0.0490P)^2^+0.0000P] where P=(Fo^2^+2Fc^2^)/3'
_refine_ls_weighting_scheme calc
_refine_ls_wR_factor_gt 0.1084
_refine_ls_wR_factor_ref 0.1330
_reflns_number_gt 4015
_reflns_number_total 6912
_reflns_threshold_expression I>2\s(I)
_cod_data_source_file c5sc02592c2.cif
_cod_data_source_block ott1206
_cod_depositor_comments
;
The following automatic conversions were performed:

'_symmetry_cell_setting' value 'Monoclinic' changed to 'monoclinic'
according to
/usr/data/users/saulius/crontab/automatic-downloads/rss-feeds/RSC/lib/dictionaries/cif_core.dic
dictionary named 'cif_core.dic' version 2.4.2 from 2011-04-26.

Automatic conversion script
Id: cif_fix_values 3271 2015-04-21 07:52:19Z andrius 

 Adding full bibliography for 1534135.cif.
;
_cod_original_sg_symbol_H-M 'P 21/n'
_cod_database_code 1534135

loop_
_symmetry_equiv_pos_as_xyz
'x, y, z'
'-x+1/2, y+1/2, -z+1/2'
'-x, -y, -z'
'x-1/2, -y-1/2, z-1/2'

loop_
_atom_site_label
_atom_site_type_symbol
_atom_site_fract_x
_atom_site_fract_y
_atom_site_fract_z
_atom_site_U_iso_or_equiv
_atom_site_adp_type
_atom_site_occupancy
_atom_site_symmetry_multiplicity
_atom_site_calc_flag
_atom_site_refinement_flags
Ru Ru 0.05307(4) 0.25433(2) 0.47030(3) 0.03749(13) Uani 1 1 d .
Cl1 Cl 0.01507(13) 0.16090(8) 0.37517(9) 0.0490(4) Uani 1 1 d .
Cl2 Cl 0.08937(13) 0.35225(8) 0.56003(10) 0.0559(4) Uani 1 1 d .
P P 0.23365(13) 0.27509(8) 0.44121(9) 0.0393(4) Uani 1 1 d .
N1 N -0.1690(4) 0.2186(2) 0.5198(3) 0.0387(11) Uani 1 1 d .
N2 N -0.2006(4) 0.2940(2) 0.4273(3) 0.0405(12) Uani 1 1 d .
C1 C 0.1002(5) 0.1883(4) 0.5446(4) 0.0466(16) Uani 1 1 d D
H1A H 0.113(5) 0.204(3) 0.596(2) 0.076(16) Uiso 1 1 d D
H1B H 0.081(5) 0.137(2) 0.536(3) 0.076(16) Uiso 1 1 d D
C2 C -0.1157(4) 0.2555(3) 0.4737(3) 0.0393(12) Uani 1 1 d .
C3 C -0.2828(5) 0.2339(3) 0.5023(4) 0.0502(16) Uani 1 1 d .
H3 H -0.3369 0.2144 0.5269 0.060 Uiso 1 1 calc R
C4 C -0.3029(5) 0.2809(3) 0.4448(4) 0.0516(16) Uani 1 1 d .
H4 H -0.3738 0.3015 0.4204 0.062 Uiso 1 1 calc R
C11 C -0.1181(5) 0.1727(3) 0.5824(4) 0.0433(15) Uani 1 1 d .
C12 C -0.0851(5) 0.2053(4) 0.6528(4) 0.0463(15) Uani 1 1 d .
C13 C -0.0376(5) 0.1582(4) 0.7134(4) 0.0557(18) Uani 1 1 d .
H13 H -0.0127 0.1792 0.7621 0.067 Uiso 1 1 calc R
C14 C -0.0258(5) 0.0840(4) 0.7052(4) 0.0596(19) Uani 1 1 d .
C15 C -0.0625(5) 0.0526(4) 0.6349(4) 0.0590(19) Uani 1 1 d .
H15 H -0.0567 0.0005 0.6294 0.071 Uiso 1 1 calc R
C16 C -0.1086(5) 0.0964(3) 0.5708(4) 0.0469(15) Uani 1 1 d .
C17 C -0.1007(6) 0.2861(4) 0.6648(4) 0.0613(19) Uani 1 1 d .
H17A H -0.0719 0.3147 0.6278 0.074 Uiso 1 1 calc R
H17B H -0.0593 0.2999 0.7157 0.074 Uiso 1 1 calc R
H17C H -0.1810 0.2967 0.6587 0.074 Uiso 1 1 calc R
C18 C 0.0209(6) 0.0347(4) 0.7726(4) 0.089(3) Uani 1 1 d .
H18A H 0.0960 0.0523 0.7987 0.107 Uiso 1 1 calc R
H18B H 0.0265 -0.0163 0.7555 0.107 Uiso 1 1 calc R
H18C H -0.0293 0.0363 0.8071 0.107 Uiso 1 1 calc R
C19 C -0.1485(5) 0.0637(3) 0.4939(4) 0.062(2) Uani 1 1 d .
H19A H -0.1381 0.0098 0.4967 0.074 Uiso 1 1 calc R
H19B H -0.1050 0.0847 0.4603 0.074 Uiso 1 1 calc R
H19C H -0.2286 0.0751 0.4744 0.074 Uiso 1 1 calc R
C21 C -0.1903(5) 0.3468(3) 0.3694(3) 0.0400(14) Uani 1 1 d .
C22 C -0.1712(5) 0.4202(3) 0.3894(4) 0.0440(15) Uani 1 1 d .
C23 C -0.1694(5) 0.4714(3) 0.3320(4) 0.0561(18) Uani 1 1 d .
H23 H -0.1536 0.5220 0.3443 0.067 Uiso 1 1 calc R
C24 C -0.1904(5) 0.4489(4) 0.2580(4) 0.0585(19) Uani 1 1 d .
C25 C -0.2115(5) 0.3747(4) 0.2396(4) 0.0537(17) Uani 1 1 d .
H25 H -0.2244 0.3598 0.1884 0.064 Uiso 1 1 calc R
C26 C -0.2141(5) 0.3217(3) 0.2948(3) 0.0419(14) Uani 1 1 d .
C27 C -0.1613(6) 0.4464(3) 0.4697(4) 0.0605(19) Uani 1 1 d .
H27A H -0.1489 0.5001 0.4725 0.073 Uiso 1 1 calc R
H27B H -0.0976 0.4214 0.5034 0.073 Uiso 1 1 calc R
H27C H -0.2309 0.4346 0.4850 0.073 Uiso 1 1 calc R
C28 C -0.1958(6) 0.5063(4) 0.1964(4) 0.079(2) Uani 1 1 d .
H28A H -0.2654 0.5352 0.1901 0.095 Uiso 1 1 calc R
H28B H -0.1950 0.4812 0.1490 0.095 Uiso 1 1 calc R
H28C H -0.1306 0.5394 0.2103 0.095 Uiso 1 1 calc R
C29 C -0.2445(5) 0.2427(3) 0.2741(3) 0.0549(16) Uani 1 1 d .
H29A H -0.2568 0.2366 0.2195 0.066 Uiso 1 1 calc R
H29B H -0.3136 0.2297 0.2896 0.066 Uiso 1 1 calc R
H29C H -0.1830 0.2102 0.2997 0.066 Uiso 1 1 calc R
C31 C 0.3343(5) 0.3272(3) 0.5150(3) 0.0437(15) Uani 1 1 d .
H31 H 0.2883 0.3670 0.5312 0.052 Uiso 1 1 calc R
C32 C 0.3785(5) 0.2801(4) 0.5857(4) 0.0591(18) Uani 1 1 d .
H32A H 0.3144 0.2557 0.6004 0.071 Uiso 1 1 calc R
H32B H 0.4291 0.2410 0.5746 0.071 Uiso 1 1 calc R
C33 C 0.4428(6) 0.3282(4) 0.6506(4) 0.068(2) Uani 1 1 d .
H33A H 0.3912 0.3660 0.6631 0.082 Uiso 1 1 calc R
H33B H 0.4703 0.2970 0.6957 0.082 Uiso 1 1 calc R
C34 C 0.5419(6) 0.3664(4) 0.6301(5) 0.077(2) Uani 1 1 d .
H34A H 0.5809 0.3985 0.6722 0.092 Uiso 1 1 calc R
H34B H 0.5963 0.3289 0.6210 0.092 Uiso 1 1 calc R
C35 C 0.5008(6) 0.4128(4) 0.5600(4) 0.070(2) Uani 1 1 d .
H35A H 0.5666 0.4354 0.5457 0.084 Uiso 1 1 calc R
H35B H 0.4531 0.4535 0.5714 0.084 Uiso 1 1 calc R
C36 C 0.4332(5) 0.3683(4) 0.4934(4) 0.0615(19) Uani 1 1 d .
H36A H 0.4833 0.3319 0.4772 0.074 Uiso 1 1 calc R
H36B H 0.4033 0.4020 0.4507 0.074 Uiso 1 1 calc R
C41 C 0.2166(5) 0.3358(3) 0.3585(4) 0.0467(15) Uani 1 1 d .
H41 H 0.2939 0.3492 0.3534 0.056 Uiso 1 1 calc R
C42 C 0.1572(7) 0.4081(4) 0.3698(5) 0.085(3) Uani 1 1 d .
H42A H 0.1977 0.4317 0.4174 0.102 Uiso 1 1 calc R
H42B H 0.0795 0.3970 0.3738 0.102 Uiso 1 1 calc R
C43 C 0.1531(9) 0.4617(5) 0.3044(6) 0.128(5) Uani 1 1 d .
H43A H 0.1115 0.5070 0.3120 0.153 Uiso 1 1 calc R
H43B H 0.2307 0.4763 0.3029 0.153 Uiso 1 1 calc R
C44 C 0.0958(8) 0.4259(6) 0.2309(6) 0.128(5) Uani 1 1 d .
H44A H 0.0996 0.4599 0.1891 0.154 Uiso 1 1 calc R
H44B H 0.0152 0.4180 0.2300 0.154 Uiso 1 1 calc R
C45 C 0.1481(7) 0.3527(5) 0.2183(4) 0.090(3) Uani 1 1 d .
H45A H 0.2247 0.3614 0.2108 0.108 Uiso 1 1 calc R
H45B H 0.1025 0.3294 0.1720 0.108 Uiso 1 1 calc R
C46 C 0.1556(6) 0.2996(4) 0.2850(4) 0.068(2) Uani 1 1 d .
H46A H 0.0787 0.2851 0.2882 0.082 Uiso 1 1 calc R
H46B H 0.1964 0.2541 0.2767 0.082 Uiso 1 1 calc R
C51 C 0.3013(5) 0.1908(3) 0.4131(3) 0.0429(14) Uani 1 1 d .
H51 H 0.2506 0.1735 0.3648 0.051 Uiso 1 1 calc R
C52 C 0.3091(6) 0.1264(3) 0.4684(4) 0.0556(18) Uani 1 1 d .
H52A H 0.2335 0.1161 0.4770 0.067 Uiso 1 1 calc R
H52B H 0.3598 0.1401 0.5172 0.067 Uiso 1 1 calc R
C53 C 0.3541(6) 0.0568(3) 0.4378(4) 0.0612(19) Uani 1 1 d .
H53A H 0.3012 0.0411 0.3905 0.073 Uiso 1 1 calc R
H53B H 0.3605 0.0160 0.4747 0.073 Uiso 1 1 calc R
C54 C 0.4700(6) 0.0729(3) 0.4228(4) 0.0600(19) Uani 1 1 d .
H54A H 0.5235 0.0871 0.4704 0.072 Uiso 1 1 calc R
H54B H 0.4993 0.0278 0.4033 0.072 Uiso 1 1 calc R
C55 C 0.4612(6) 0.1345(3) 0.3667(4) 0.0581(19) Uani 1 1 d .
H55A H 0.4100 0.1194 0.3186 0.070 Uiso 1 1 calc R
H55B H 0.5364 0.1443 0.3573 0.070 Uiso 1 1 calc R
C56 C 0.4163(5) 0.2055(3) 0.3956(4) 0.0522(17) Uani 1 1 d .
H56A H 0.4703 0.2227 0.4417 0.063 Uiso 1 1 calc R
H56B H 0.4086 0.2449 0.3571 0.063 Uiso 1 1 calc R

loop_
_atom_site_aniso_label
_atom_site_aniso_U_11
_atom_site_aniso_U_22
_atom_site_aniso_U_33
_atom_site_aniso_U_23
_atom_site_aniso_U_13
_atom_site_aniso_U_12
Ru 0.0345(2) 0.0352(2) 0.0447(2) 0.0010(2) 0.01340(17) 0.0002(2)
Cl1 0.0448(9) 0.0472(9) 0.0570(10) -0.0096(7) 0.0160(8) -0.0040(6)
Cl2 0.0490(10) 0.0522(9) 0.0715(11) -0.0206(8) 0.0240(9) -0.0077(7)
P 0.0373(8) 0.0353(8) 0.0471(9) 0.0026(6) 0.0137(7) 0.0004(6)
N1 0.030(3) 0.041(3) 0.047(3) 0.009(2) 0.012(2) 0.001(2)
N2 0.032(3) 0.038(3) 0.054(3) 0.005(2) 0.016(2) 0.003(2)
C1 0.033(4) 0.056(4) 0.051(4) 0.004(3) 0.010(3) 0.002(3)
C2 0.035(3) 0.039(3) 0.045(3) 0.001(3) 0.013(3) -0.001(3)
C3 0.032(3) 0.062(4) 0.061(4) 0.011(3) 0.022(3) 0.000(3)
C4 0.030(3) 0.063(4) 0.064(4) 0.010(3) 0.015(3) 0.003(3)
C11 0.036(3) 0.042(3) 0.054(4) 0.009(3) 0.013(3) 0.003(3)
C12 0.038(4) 0.055(4) 0.051(4) 0.001(3) 0.020(3) -0.007(3)
C13 0.044(4) 0.066(5) 0.057(4) 0.001(4) 0.013(3) -0.013(3)
C14 0.042(4) 0.075(5) 0.063(5) 0.022(4) 0.015(4) 0.000(3)
C15 0.051(4) 0.049(4) 0.083(5) 0.019(4) 0.028(4) 0.003(3)
C16 0.050(4) 0.042(3) 0.053(4) 0.001(3) 0.020(3) -0.003(3)
C17 0.068(5) 0.066(5) 0.060(5) -0.009(4) 0.035(4) -0.010(4)
C18 0.059(5) 0.111(7) 0.096(7) 0.055(5) 0.018(5) 0.009(4)
C19 0.068(5) 0.048(4) 0.071(5) -0.006(3) 0.020(4) -0.013(3)
C21 0.034(3) 0.039(3) 0.048(4) 0.010(3) 0.012(3) 0.002(2)
C22 0.037(3) 0.041(3) 0.054(4) 0.009(3) 0.012(3) 0.003(3)
C23 0.051(4) 0.040(4) 0.074(5) 0.008(3) 0.008(4) 0.005(3)
C24 0.046(4) 0.067(5) 0.064(5) 0.024(4) 0.015(4) 0.002(3)
C25 0.050(4) 0.063(4) 0.048(4) 0.007(3) 0.013(3) 0.004(3)
C26 0.029(3) 0.047(4) 0.050(4) 0.004(3) 0.010(3) 0.006(2)
C27 0.067(5) 0.048(4) 0.065(5) -0.006(3) 0.013(4) 0.009(3)
C28 0.075(6) 0.085(6) 0.077(6) 0.037(5) 0.016(5) 0.004(4)
C29 0.059(4) 0.056(4) 0.049(4) -0.007(3) 0.010(3) 0.002(3)
C31 0.042(4) 0.037(3) 0.052(4) -0.007(3) 0.011(3) -0.002(3)
C32 0.050(4) 0.060(4) 0.064(5) -0.005(4) 0.006(4) -0.008(3)
C33 0.058(5) 0.081(5) 0.060(5) -0.014(4) 0.002(4) 0.001(4)
C34 0.053(5) 0.076(6) 0.100(7) -0.034(5) 0.016(5) -0.003(4)
C35 0.054(5) 0.066(5) 0.096(6) -0.029(4) 0.029(5) -0.021(4)
C36 0.053(4) 0.063(5) 0.075(5) -0.017(4) 0.028(4) -0.011(3)
C41 0.036(3) 0.053(4) 0.054(4) 0.016(3) 0.017(3) 0.005(3)
C42 0.104(7) 0.066(5) 0.102(7) 0.037(5) 0.057(6) 0.042(5)
C43 0.166(11) 0.094(8) 0.141(10) 0.087(8) 0.075(9) 0.066(7)
C44 0.085(7) 0.172(12) 0.141(10) 0.117(9) 0.050(7) 0.061(7)
C45 0.069(6) 0.138(9) 0.059(5) 0.046(5) 0.005(5) -0.009(5)
C46 0.061(5) 0.093(6) 0.047(4) 0.022(4) 0.005(4) -0.008(4)
C51 0.044(4) 0.039(3) 0.049(4) -0.002(3) 0.018(3) 0.004(3)
C52 0.061(5) 0.038(4) 0.071(5) 0.004(3) 0.023(4) 0.010(3)
C53 0.061(5) 0.039(4) 0.086(5) 0.003(3) 0.024(4) 0.003(3)
C54 0.055(4) 0.042(4) 0.084(5) -0.007(4) 0.020(4) 0.006(3)
C55 0.053(4) 0.048(4) 0.082(5) -0.006(4) 0.034(4) 0.006(3)
C56 0.048(4) 0.047(4) 0.067(5) 0.001(3) 0.025(4) 0.008(3)

loop_
_atom_type_symbol
_atom_type_description
_atom_type_scat_dispersion_real
_atom_type_scat_dispersion_imag
_atom_type_scat_source
C C 0.0181 0.0091 'International Tables Vol C Tables 4.2.6.8 and 6.1.1.4'
H H 0.0000 0.0000 'International Tables Vol C Tables 4.2.6.8 and 6.1.1.4'
N N 0.0311 0.0180 'International Tables Vol C Tables 4.2.6.8 and 6.1.1.4'
P P 0.2955 0.4335 'International Tables Vol C Tables 4.2.6.8 and 6.1.1.4'
Cl Cl 0.3639 0.7018 'International Tables Vol C Tables 4.2.6.8 and 6.1.1.4'
Ru Ru 0.0552 3.2960 'International Tables Vol C Tables 4.2.6.8 and 6.1.1.4'

loop_
_geom_angle_atom_site_label_1
_geom_angle_atom_site_label_2
_geom_angle_atom_site_label_3
_geom_angle
C1 Ru C2 97.2(3)
C1 Ru Cl2 89.9(2)
C2 Ru Cl2 89.73(16)
C1 Ru Cl1 93.1(2)
C2 Ru Cl1 90.38(16)
Cl2 Ru Cl1 176.99(6)
C1 Ru P 97.2(2)
C2 Ru P 165.63(16)
Cl2 Ru P 90.37(5)
Cl1 Ru P 88.78(5)
C41 P C31 102.9(3)
C41 P C51 103.4(3)
C31 P C51 110.8(3)
C41 P Ru 110.0(2)
C31 P Ru 113.6(2)
C51 P Ru 114.96(19)
C2 N1 C3 111.3(5)
C2 N1 C11 127.0(5)
C3 N1 C11 121.6(5)
C2 N2 C4 111.3(5)
C2 N2 C21 127.2(5)
C4 N2 C21 121.4(5)
Ru C1 H1A 119(4)
Ru C1 H1B 120(4)
H1A C1 H1B 115(5)
N1 C2 N2 103.4(5)
N1 C2 Ru 129.8(4)
N2 C2 Ru 126.8(4)
C4 C3 N1 107.3(5)
C3 C4 N2 106.6(5)
C12 C11 C16 122.8(6)
C12 C11 N1 118.2(5)
C16 C11 N1 118.9(6)
C11 C12 C13 116.6(6)
C11 C12 C17 122.2(6)
C13 C12 C17 121.2(6)
C14 C13 C12 123.0(7)
C13 C14 C15 119.2(7)
C13 C14 C18 121.2(7)
C15 C14 C18 119.5(7)
C14 C15 C16 121.3(6)
C11 C16 C15 117.0(6)
C11 C16 C19 120.7(6)
C15 C16 C19 122.3(6)
C22 C21 C26 123.5(5)
C22 C21 N2 118.4(5)
C26 C21 N2 117.7(5)
C21 C22 C23 117.9(6)
C21 C22 C27 121.6(5)
C23 C22 C27 120.4(6)
C24 C23 C22 120.6(6)
C23 C24 C25 120.2(6)
C23 C24 C28 119.6(7)
C25 C24 C28 120.2(7)
C24 C25 C26 121.3(6)
C25 C26 C21 116.5(6)
C25 C26 C29 121.1(6)
C21 C26 C29 122.4(5)
C32 C31 C36 110.0(5)
C32 C31 P 111.9(4)
C36 C31 P 118.7(4)
C33 C32 C31 110.7(5)
C34 C33 C32 111.0(6)
C35 C34 C33 109.8(6)
C34 C35 C36 113.1(6)
C35 C36 C31 110.8(6)
C46 C41 C42 109.7(6)
C46 C41 P 114.0(4)
C42 C41 P 111.2(5)
C41 C42 C43 111.2(6)
C44 C43 C42 110.4(9)
C43 C44 C45 112.8(8)
C44 C45 C46 111.9(7)
C41 C46 C45 110.9(6)
C52 C51 C56 110.7(5)
C52 C51 P 113.6(4)
C56 C51 P 113.8(4)
C51 C52 C53 110.7(5)
C52 C53 C54 109.6(5)
C55 C54 C53 110.1(5)
C54 C55 C56 110.9(5)
C51 C56 C55 110.3(5)

loop_
_geom_bond_atom_site_label_1
_geom_bond_atom_site_label_2
_geom_bond_distance
Ru C1 1.797(7)
Ru C2 2.077(5)
Ru Cl2 2.3815(16)
Ru Cl1 2.3888(15)
Ru P 2.4174(16)
P C41 1.840(6)
P C31 1.852(6)
P C51 1.862(5)
N1 C2 1.356(6)
N1 C3 1.378(7)
N1 C11 1.431(7)
N2 C2 1.364(6)
N2 C4 1.381(7)
N2 C21 1.452(7)
C1 H1A 0.96(4)
C1 H1B 0.96(4)
C3 C4 1.329(8)
C11 C12 1.385(8)
C11 C16 1.403(7)
C12 C13 1.408(8)
C12 C17 1.494(8)
C13 C14 1.359(9)
C14 C15 1.380(9)
C14 C18 1.517(8)
C15 C16 1.415(8)
C16 C19 1.497(8)
C21 C22 1.381(7)
C21 C26 1.401(8)
C22 C23 1.402(8)
C22 C27 1.522(8)
C23 C24 1.378(9)
C24 C25 1.391(9)
C24 C28 1.521(8)
C25 C26 1.399(8)
C26 C29 1.499(7)
C31 C32 1.534(8)
C31 C36 1.547(8)
C32 C33 1.530(8)
C33 C34 1.516(9)
C34 C35 1.514(9)
C35 C36 1.527(8)
C41 C46 1.522(8)
C41 C42 1.530(8)
C42 C43 1.531(9)
C43 C44 1.505(13)
C44 C45 1.511(12)
C45 C46 1.536(8)
C51 C52 1.529(7)
C51 C56 1.535(7)
C52 C53 1.531(7)
C53 C54 1.533(8)
C54 C55 1.499(8)
C55 C56 1.537(7)

loop_
_geom_torsion_atom_site_label_1
_geom_torsion_atom_site_label_2
_geom_torsion_atom_site_label_3
_geom_torsion_atom_site_label_4
_geom_torsion
C1 Ru P C41 174.7(3)
C2 Ru P C41 -5.0(7)
Cl2 Ru P C41 -95.4(2)
Cl1 Ru P C41 81.7(2)
C1 Ru P C31 -70.6(3)
C2 Ru P C31 109.7(7)
Cl2 Ru P C31 19.3(2)
Cl1 Ru P C31 -163.6(2)
C1 Ru P C51 58.5(3)
C2 Ru P C51 -121.2(7)
Cl2 Ru P C51 148.5(2)
Cl1 Ru P C51 -34.4(2)
C3 N1 C2 N2 0.1(6)
C11 N1 C2 N2 -176.3(5)
C3 N1 C2 Ru -178.8(4)
C11 N1 C2 Ru 4.8(9)
C4 N2 C2 N1 0.0(6)
C21 N2 C2 N1 175.9(5)
C4 N2 C2 Ru 179.0(4)
C21 N2 C2 Ru -5.1(8)
C1 Ru C2 N1 1.6(6)
Cl2 Ru C2 N1 -88.3(5)
Cl1 Ru C2 N1 94.8(5)
P Ru C2 N1 -178.7(3)
C1 Ru C2 N2 -177.1(5)
Cl2 Ru C2 N2 93.1(5)
Cl1 Ru C2 N2 -83.9(5)
P Ru C2 N2 2.6(10)
C2 N1 C3 C4 -0.1(7)
C11 N1 C3 C4 176.4(5)
N1 C3 C4 N2 0.1(7)
C2 N2 C4 C3 -0.1(7)
C21 N2 C4 C3 -176.3(5)
C2 N1 C11 C12 90.7(7)
C3 N1 C11 C12 -85.3(7)
C2 N1 C11 C16 -92.2(7)
C3 N1 C11 C16 91.8(7)
C16 C11 C12 C13 1.7(9)
N1 C11 C12 C13 178.6(5)
C16 C11 C12 C17 -177.1(6)
N1 C11 C12 C17 -0.2(9)
C11 C12 C13 C14 -1.3(9)
C17 C12 C13 C14 177.5(6)
C12 C13 C14 C15 -0.6(10)
C12 C13 C14 C18 -177.2(6)
C13 C14 C15 C16 2.1(10)
C18 C14 C15 C16 178.9(6)
C12 C11 C16 C15 -0.2(9)
N1 C11 C16 C15 -177.2(5)
C12 C11 C16 C19 178.3(6)
N1 C11 C16 C19 1.4(8)
C14 C15 C16 C11 -1.7(9)
C14 C15 C16 C19 179.7(6)
C2 N2 C21 C22 -88.5(7)
C4 N2 C21 C22 87.0(7)
C2 N2 C21 C26 99.1(7)
C4 N2 C21 C26 -85.4(7)
C26 C21 C22 C23 -3.7(9)
N2 C21 C22 C23 -175.6(5)
C26 C21 C22 C27 171.7(6)
N2 C21 C22 C27 -0.2(8)
C21 C22 C23 C24 2.4(9)
C27 C22 C23 C24 -173.0(6)
C22 C23 C24 C25 -1.3(10)
C22 C23 C24 C28 175.8(6)
C23 C24 C25 C26 1.2(10)
C28 C24 C25 C26 -175.9(6)
C24 C25 C26 C21 -2.3(9)
C24 C25 C26 C29 175.8(6)
C22 C21 C26 C25 3.6(9)
N2 C21 C26 C25 175.5(5)
C22 C21 C26 C29 -174.5(5)
N2 C21 C26 C29 -2.5(8)
C41 P C31 C32 -169.2(4)
C51 P C31 C32 -59.3(5)
Ru P C31 C32 71.9(4)
C41 P C31 C36 -39.4(5)
C51 P C31 C36 70.5(5)
Ru P C31 C36 -158.3(4)
C36 C31 C32 C33 56.8(7)
P C31 C32 C33 -169.0(5)
C31 C32 C33 C34 -59.3(7)
C32 C33 C34 C35 57.6(8)
C33 C34 C35 C36 -55.8(8)
C34 C35 C36 C31 54.5(8)
C32 C31 C36 C35 -53.9(7)
P C31 C36 C35 175.4(5)
C31 P C41 C46 168.5(5)
C51 P C41 C46 53.1(5)
Ru P C41 C46 -70.1(5)
C31 P C41 C42 -66.8(6)
C51 P C41 C42 177.8(5)
Ru P C41 C42 54.6(6)
C46 C41 C42 C43 -58.4(9)
P C41 C42 C43 174.6(7)
C41 C42 C43 C44 56.9(11)
C42 C43 C44 C45 -54.1(11)
C43 C44 C45 C46 53.2(11)
C42 C41 C46 C45 56.4(8)
P C41 C46 C45 -178.1(5)
C44 C45 C46 C41 -54.1(9)
C41 P C51 C52 -171.5(5)
C31 P C51 C52 78.9(5)
Ru P C51 C52 -51.6(5)
C41 P C51 C56 60.6(5)
C31 P C51 C56 -49.0(5)
Ru P C51 C56 -179.5(4)
C56 C51 C52 C53 -56.4(7)
P C51 C52 C53 174.1(4)
C51 C52 C53 C54 58.0(7)
C52 C53 C54 C55 -59.6(7)
C53 C54 C55 C56 59.5(7)
C52 C51 C56 C55 55.3(7)
P C51 C56 C55 -175.3(4)
C54 C55 C56 C51 -57.3(7)
